data_1536374
loop_
_publ_author_name
'Demartin, F.'
'Pilati, T.'
'Gramaccioli, C.M.'
'Diella, V.'
'Gentile, P.'

_publ_section_title
;
 A crystal-chemical investigation of alpine gadolinite
;
_journal_name_full 'Canadian Mineralogist'
_journal_page_first 127
_journal_page_last 136
_journal_volume 30
_journal_year 1993
_chemical_compound_source 'Monte Bassetta, Val Vigezzo, Italy'
_chemical_formula_sum 'B0.18 Be1.82 Ca0.04 Dy0.46 Fe0.78 H0.3 O10 Si2 Y1.5'
_chemical_name_mineral Gadolinite-(Y)
_chemical_name_systematic
;
Fe0.78 (Y1.5 Dy0.46 Ca0.04) ((Be1.82 B0.18) Si2 O9.7 (O H)0.3)
;
_space_group_IT_number 14
_symmetry_space_group_name_Hall '-P 2ybc'
_symmetry_space_group_name_H-M 'P 1 21/c 1'
_cell_angle_alpha 90
_cell_angle_beta 90.5
_cell_angle_gamma 90
_cell_formula_units_Z 2
_cell_length_a 4.757
_cell_length_b 7.553
_cell_length_c 9.97
_cell_volume 358.205
_citation_journal_id_ASTM CAMIA6
_database_code_amcsd 0005291
_exptl_crystal_density_diffrn 4.522
_cod_data_source_file Demartin_CAMIA6_1993_1559.cif
_cod_data_source_block H0.3B0.18Be1.82Ca0.04Dy0.46Fe0.78O10Si2Y1.5
_cod_original_cell_volume 358.2047
_cod_original_formula_sum 'H0.3 B0.18 Be1.82 Ca0.04 Dy0.46 Fe0.78 O10 Si2 Y1.5'
_cod_database_code 1536374

loop_
_space_group_symop_operation_xyz
x,y,z
-x,y+1/2,-z+1/2
-x,-y,-z
x,-y-1/2,z-1/2

loop_
_atom_site_label
_atom_site_type_symbol
_atom_site_fract_x
_atom_site_fract_y
_atom_site_fract_z
_atom_site_occupancy
_atom_site_U_iso_or_equiv
B1 B+3 0.4595 0.4138 0.3352 0.09 0.0
O5 O-2 0.796 0.4127 0.3321 1 0.0
O2 O-2 0.3244 0.2868 0.4512 1 0.0
O4 O-2 0.6864 0.1068 0.1427 1 0.0
Be1 Be+2 0.4595 0.4138 0.3352 0.91 0.0
Dy1 Dy+3 0.99938 0.10743 0.32947 0.23 0.0
O1 O-2 0.761 0.4135 0.0304 1 0.0
O3 O-2 0.3074 0.3475 0.1951 1 0.0
Ca1 Ca+2 0.99938 0.10743 0.32947 0.02 0.0
Si1 Si+4 0.519 0.27853 0.07821 1 0.0
Y1 Y+3 0.99938 0.10743 0.32947 0.75 0.0
Fe1 Fe+2 0 0 0 0.78 0.0

loop_
_cod_related_entry_id
_cod_related_entry_database
_cod_related_entry_code
1 AMCSD 0005291
